data_4029002
loop_
_publ_author_name
'Zanwar, Manoj R.'
'Kavala, Veerababurao'
'Gawande, Sachin D.'
'Kuo, Chun-Wei'
'Huang, Wen-Chang'
'Kuo, Ting-Shen'
'Huang, Hsiu-Ni'
'He, Chiu-Hui'
'Yao, Ching-Fa'

_publ_section_title
;
 FeCl3 Catalyzed Regioselective C-Alkylation of Indolylnitroalkenes with
 Amino Group Substituted Arenes.
;
_journal_issue 4
_journal_name_full 'The Journal of organic chemistry'
_journal_page_first 1842
_journal_page_last 1849
_journal_paper_doi 10.1021/jo4025368
_journal_volume 79
_journal_year 2014
_chemical_formula_moiety 'C18 H18 I N3 O2'
_chemical_formula_sum 'C18 H18 I N3 O2'
_chemical_formula_weight 435.25
_chemical_name_systematic
;
 ?
;
_space_group_IT_number 7
_symmetry_cell_setting monoclinic
_symmetry_space_group_name_Hall 'P -2yac'
_symmetry_space_group_name_H-M 'P 1 n 1'
_atom_sites_solution_hydrogens geom
_atom_sites_solution_primary direct
_atom_sites_solution_secondary difmap
_audit_creation_method SHELXL-97
_cell_angle_alpha 90.00
_cell_angle_beta 115.759(3)
_cell_angle_gamma 90.00
_cell_formula_units_Z 2
_cell_length_a 9.1444(6)
_cell_length_b 10.7731(6)
_cell_length_c 10.2668(6)
_cell_measurement_reflns_used 0
_cell_measurement_temperature 200(2)
_cell_measurement_theta_max 0
_cell_measurement_theta_min 0
_cell_volume 910.91(10)
_computing_molecular_graphics 'Ortep-3 for Windows (Farrugia, 1997)'
_computing_publication_material 'WinGX publication routines (Farrugia, 1999)'
_computing_structure_refinement 'SHELXL-97 (Sheldrick, 1997)'
_computing_structure_solution 'SHELXS-86 (Sheldrick, 1986)'
_diffrn_ambient_temperature 200(2)
_diffrn_measured_fraction_theta_full 0.996
_diffrn_measured_fraction_theta_max 0.996
_diffrn_radiation_monochromator graphite
_diffrn_radiation_source 'fine-focus sealed tube'
_diffrn_radiation_type MoK\a
_diffrn_radiation_wavelength 0.71073
_diffrn_reflns_av_R_equivalents 0.0250
_diffrn_reflns_av_sigmaI/netI 0.0411
_diffrn_reflns_limit_h_max 10
_diffrn_reflns_limit_h_min -10
_diffrn_reflns_limit_k_max 12
_diffrn_reflns_limit_k_min -8
_diffrn_reflns_limit_l_max 12
_diffrn_reflns_limit_l_min -12
_diffrn_reflns_number 6075
_diffrn_reflns_theta_full 25.02
_diffrn_reflns_theta_max 25.02
_diffrn_reflns_theta_min 2.90
_exptl_absorpt_coefficient_mu 1.772
_exptl_absorpt_correction_T_max 0.8568
_exptl_absorpt_correction_T_min 0.6096
_exptl_absorpt_correction_type multi-scan
_exptl_crystal_colour colorless
_exptl_crystal_density_diffrn 1.587
_exptl_crystal_density_method 'not measured'
_exptl_crystal_description prism
_exptl_crystal_F_000 432
_exptl_crystal_size_max 0.31
_exptl_crystal_size_mid 0.15
_exptl_crystal_size_min 0.09
_refine_diff_density_max 0.634
_refine_diff_density_min -0.532
_refine_diff_density_rms 0.061
_refine_ls_abs_structure_details 'Flack H D (1983), Acta Cryst. A39, 876-881'
_refine_ls_abs_structure_Flack 0.03(3)
_refine_ls_extinction_method none
_refine_ls_goodness_of_fit_ref 1.077
_refine_ls_hydrogen_treatment constr
_refine_ls_matrix_type full
_refine_ls_number_parameters 217
_refine_ls_number_reflns 3067
_refine_ls_number_restraints 2
_refine_ls_restrained_S_all 1.076
_refine_ls_R_factor_all 0.0388
_refine_ls_R_factor_gt 0.0336
_refine_ls_shift/su_max 0.000
_refine_ls_shift/su_mean 0.000
_refine_ls_structure_factor_coef Fsqd
_refine_ls_weighting_details 'calc w=1/[\s^2^(Fo^2^)+(0.0279P)^2^+0.5667P] where P=(Fo^2^+2Fc^2^)/3'
_refine_ls_weighting_scheme calc
_refine_ls_wR_factor_gt 0.0718
_refine_ls_wR_factor_ref 0.0742
_reflns_number_gt 2792
_reflns_number_total 3067
_reflns_threshold_expression >2sigma(I)
_cod_data_source_file jo4025368_si_001.cif
_cod_data_source_block a14190
_cod_original_cell_volume 910.91(9)
_cod_original_sg_symbol_H-M 'P n'
_cod_database_code 4029002

loop_
_symmetry_equiv_pos_as_xyz
'x, y, z'
'x+1/2, -y, z+1/2'

loop_
_atom_site_label
_atom_site_type_symbol
_atom_site_fract_x
_atom_site_fract_y
_atom_site_fract_z
_atom_site_U_iso_or_equiv
_atom_site_adp_type
_atom_site_occupancy
_atom_site_symmetry_multiplicity
_atom_site_calc_flag
_atom_site_refinement_flags
C1 C 0.7689(6) 0.3228(4) 0.9576(6) 0.0402(12) Uani 1 1 d .
C2 C 0.7930(7) 0.3497(4) 1.0980(6) 0.0475(13) Uani 1 1 d .
C3 C 0.8488(8) 0.4688(5) 1.1488(6) 0.0512(14) Uani 1 1 d .
H3 H 0.8686 0.4904 1.2448 0.061 Uiso 1 1 calc R
C4 C 0.8758(7) 0.5555(4) 1.0642(6) 0.0439(12) Uani 1 1 d .
H4 H 0.9135 0.6357 1.1024 0.053 Uiso 1 1 calc R
C5 C 0.8490(6) 0.5280(4) 0.9236(5) 0.0408(12) Uani 1 1 d .
C6 C 0.7971(6) 0.4105(4) 0.8722(5) 0.0419(12) Uani 1 1 d .
H6 H 0.7803 0.3891 0.7770 0.050 Uiso 1 1 calc R
C7 C 0.8719(7) 0.6244(5) 0.8256(6) 0.0518(14) Uani 1 1 d .
H7 H 0.8987 0.5787 0.7539 0.062 Uiso 1 1 calc R
C8 C 0.7122(9) 0.6868(6) 0.7436(9) 0.094(3) Uani 1 1 d .
H8A H 0.6811 0.7302 0.8128 0.112 Uiso 1 1 calc R
H8B H 0.6287 0.6228 0.6935 0.112 Uiso 1 1 calc R
C9 C 1.0078(6) 0.7137(4) 0.9038(5) 0.0397(11) Uani 1 1 d .
C10 C 1.0041(7) 0.8378(5) 0.9295(5) 0.0455(13) Uani 1 1 d .
H10 H 0.9079 0.8856 0.9022 0.055 Uiso 1 1 calc R
C11 C 1.2664(6) 0.7883(4) 1.0265(5) 0.0362(11) Uani 1 1 d .
C12 C 1.1755(6) 0.6803(4) 0.9668(5) 0.0367(11) Uani 1 1 d .
C13 C 1.2592(8) 0.5678(5) 0.9757(5) 0.0499(14) Uani 1 1 d .
H13 H 1.2019 0.4932 0.9355 0.060 Uiso 1 1 calc R
C14 C 1.4264(8) 0.5699(6) 1.0447(7) 0.0602(16) Uani 1 1 d .
H14 H 1.4851 0.4954 1.0525 0.072 Uiso 1 1 calc R
C15 C 1.5110(8) 0.6789(6) 1.1032(7) 0.0598(16) Uani 1 1 d .
H15 H 1.6263 0.6759 1.1507 0.072 Uiso 1 1 calc R
C16 C 1.4350(7) 0.7918(5) 1.0956(6) 0.0504(14) Uani 1 1 d .
C17 C 1.5244(8) 0.9114(6) 1.1598(8) 0.0711(19) Uani 1 1 d .
H17A H 1.4836 0.9764 1.0842 0.085 Uiso 1 1 calc R
H17B H 1.4962 0.9373 1.2386 0.085 Uiso 1 1 calc R
C18 C 1.7066(9) 0.9072(8) 1.2192(9) 0.086(2) Uani 1 1 d .
H18A H 1.7516 0.9891 1.2569 0.129 Uiso 1 1 calc R
H18B H 1.7370 0.8837 1.1420 0.129 Uiso 1 1 calc R
H18C H 1.7498 0.8459 1.2973 0.129 Uiso 1 1 calc R
N1 N 0.7715(9) 0.2628(5) 1.1857(6) 0.090(2) Uani 1 1 d .
H1A H 0.7414 0.1869 1.1536 0.108 Uiso 1 1 calc R
H1B H 0.7878 0.2829 1.2740 0.108 Uiso 1 1 calc R
N2 N 0.7132(9) 0.7787(6) 0.6339(8) 0.096(3) Uani 1 1 d .
N3 N 1.1579(5) 0.8837(4) 0.9999(4) 0.0425(10) Uani 1 1 d .
H3A H 1.1833 0.9618 1.0243 0.051 Uiso 1 1 calc R
O1 O 0.7782(14) 0.7503(6) 0.5551(7) 0.151(4) Uani 1 1 d .
O2 O 0.6537(8) 0.8795(5) 0.6343(8) 0.128(3) Uani 1 1 d .
I1 I 0.68392(4) 0.14709(3) 0.86801(4) 0.05961(13) Uani 1 1 d .

loop_
_atom_site_aniso_label
_atom_site_aniso_U_11
_atom_site_aniso_U_22
_atom_site_aniso_U_33
_atom_site_aniso_U_23
_atom_site_aniso_U_13
_atom_site_aniso_U_12
C1 0.046(3) 0.027(3) 0.048(3) 0.005(2) 0.021(2) -0.001(2)
C2 0.067(4) 0.035(3) 0.058(3) 0.012(2) 0.044(3) 0.013(3)
C3 0.073(4) 0.046(3) 0.051(3) 0.000(2) 0.042(3) 0.010(3)
C4 0.050(3) 0.032(3) 0.050(3) 0.007(2) 0.022(3) 0.008(2)
C5 0.042(3) 0.036(3) 0.038(3) 0.010(2) 0.011(2) -0.002(2)
C6 0.053(3) 0.034(3) 0.034(3) 0.009(2) 0.014(2) -0.001(2)
C7 0.057(4) 0.042(3) 0.039(3) 0.013(2) 0.006(3) -0.012(3)
C8 0.067(4) 0.058(4) 0.096(5) 0.044(4) -0.020(4) -0.027(4)
C9 0.045(3) 0.035(3) 0.033(2) 0.005(2) 0.011(2) -0.008(2)
C10 0.044(3) 0.043(3) 0.040(3) 0.009(2) 0.010(2) 0.004(2)
C11 0.044(3) 0.032(3) 0.031(2) -0.002(2) 0.014(2) 0.001(2)
C12 0.051(3) 0.033(2) 0.027(2) -0.0003(18) 0.017(2) -0.004(2)
C13 0.076(4) 0.039(3) 0.040(3) -0.001(2) 0.031(3) 0.002(3)
C14 0.069(4) 0.057(4) 0.067(4) 0.004(3) 0.040(4) 0.022(3)
C15 0.048(4) 0.061(4) 0.071(4) 0.000(3) 0.026(3) 0.009(3)
C16 0.051(4) 0.052(3) 0.047(3) 0.000(3) 0.020(3) 0.001(3)
C17 0.053(4) 0.066(4) 0.075(4) -0.011(3) 0.010(3) -0.004(3)
C18 0.059(5) 0.091(5) 0.089(6) 0.017(5) 0.014(4) -0.020(4)
N1 0.189(7) 0.047(3) 0.079(4) 0.003(3) 0.100(5) -0.015(4)
N2 0.098(5) 0.051(4) 0.070(4) 0.028(3) -0.028(4) -0.037(4)
N3 0.044(3) 0.033(2) 0.041(2) -0.0052(18) 0.010(2) -0.006(2)
O1 0.271(11) 0.072(4) 0.069(4) 0.026(4) 0.036(6) -0.030(5)
O2 0.108(5) 0.063(4) 0.134(6) 0.059(3) -0.022(4) -0.021(3)
I1 0.0793(3) 0.03915(17) 0.05924(19) 0.0045(2) 0.02906(16) -0.0102(3)

loop_
_atom_type_symbol
_atom_type_description
_atom_type_scat_dispersion_real
_atom_type_scat_dispersion_imag
_atom_type_scat_source
C C 0.0033 0.0016 'International Tables Vol C Tables 4.2.6.8 and 6.1.1.4'
H H 0.0000 0.0000 'International Tables Vol C Tables 4.2.6.8 and 6.1.1.4'
N N 0.0061 0.0033 'International Tables Vol C Tables 4.2.6.8 and 6.1.1.4'
O O 0.0106 0.0060 'International Tables Vol C Tables 4.2.6.8 and 6.1.1.4'
I I -0.4742 1.8119 'International Tables Vol C Tables 4.2.6.8 and 6.1.1.4'

loop_
_geom_angle_atom_site_label_1
_geom_angle_atom_site_label_2
_geom_angle_atom_site_label_3
_geom_angle
C6 C1 C2 121.6(5)
C6 C1 I1 118.2(4)
C2 C1 I1 120.2(3)
N1 C2 C1 122.3(5)
N1 C2 C3 121.0(5)
C1 C2 C3 116.5(4)
C4 C3 C2 121.8(5)
C4 C3 H3 119.1
C2 C3 H3 119.1
C3 C4 C5 121.1(5)
C3 C4 H4 119.5
C5 C4 H4 119.5
C6 C5 C4 118.1(4)
C6 C5 C7 119.9(4)
C4 C5 C7 122.0(5)
C5 C6 C1 120.8(5)
C5 C6 H6 119.6
C1 C6 H6 119.6
C8 C7 C9 113.1(5)
C8 C7 C5 107.3(5)
C9 C7 C5 113.8(4)
C8 C7 H7 107.4
C9 C7 H7 107.4
C5 C7 H7 107.4
C7 C8 N2 113.4(7)
C7 C8 H8A 108.9
N2 C8 H8A 108.9
C7 C8 H8B 108.9
N2 C8 H8B 108.9
H8A C8 H8B 107.7
C10 C9 C12 105.7(4)
C10 C9 C7 130.4(5)
C12 C9 C7 123.9(5)
N3 C10 C9 110.5(5)
N3 C10 H10 124.7
C9 C10 H10 124.7
N3 C11 C16 128.9(4)
N3 C11 C12 107.1(4)
C16 C11 C12 124.0(4)
C11 C12 C13 118.7(5)
C11 C12 C9 107.7(4)
C13 C12 C9 133.6(5)
C14 C13 C12 117.8(5)
C14 C13 H13 121.1
C12 C13 H13 121.1
C13 C14 C15 121.4(5)
C13 C14 H14 119.3
C15 C14 H14 119.3
C16 C15 C14 123.0(6)
C16 C15 H15 118.5
C14 C15 H15 118.5
C15 C16 C11 115.1(5)
C15 C16 C17 124.0(6)
C11 C16 C17 120.9(5)
C18 C17 C16 116.3(6)
C18 C17 H17A 108.2
C16 C17 H17A 108.2
C18 C17 H17B 108.2
C16 C17 H17B 108.2
H17A C17 H17B 107.4
C17 C18 H18A 109.5
C17 C18 H18B 109.5
H18A C18 H18B 109.5
C17 C18 H18C 109.5
H18A C18 H18C 109.5
H18B C18 H18C 109.5
C2 N1 H1A 120.0
C2 N1 H1B 120.0
H1A N1 H1B 120.0
O2 N2 O1 124.7(8)
O2 N2 C8 115.9(10)
O1 N2 C8 119.3(8)
C10 N3 C11 108.9(4)
C10 N3 H3A 125.5
C11 N3 H3A 125.5

loop_
_geom_bond_atom_site_label_1
_geom_bond_atom_site_label_2
_geom_bond_distance
C1 C6 1.387(7)
C1 C2 1.390(7)
C1 I1 2.101(5)
C2 N1 1.371(7)
C2 C3 1.396(7)
C3 C4 1.368(7)
C3 H3 0.9500
C4 C5 1.387(7)
C4 H4 0.9500
C5 C6 1.374(7)
C5 C7 1.522(7)
C6 H6 0.9500
C7 C8 1.492(9)
C7 C9 1.499(7)
C7 H7 1.0000
C8 N2 1.503(9)
C8 H8A 0.9900
C8 H8B 0.9900
C9 C10 1.366(7)
C9 C12 1.428(7)
C10 N3 1.363(7)
C10 H10 0.9500
C11 N3 1.371(6)
C11 C16 1.390(7)
C11 C12 1.406(7)
C12 C13 1.415(7)
C13 C14 1.378(8)
C13 H13 0.9500
C14 C15 1.391(9)
C14 H14 0.9500
C15 C16 1.386(8)
C15 H15 0.9500
C16 C17 1.515(9)
C17 C18 1.506(10)
C17 H17A 0.9900
C17 H17B 0.9900
C18 H18A 0.9800
C18 H18B 0.9800
C18 H18C 0.9800
N1 H1A 0.8800
N1 H1B 0.8800
N2 O2 1.215(10)
N2 O1 1.233(12)
N3 H3A 0.8800
